data_7019887
loop_
_publ_author_name
'He, Wei-Wei'
'Yang, Jin'
'Yang, Yan'
'Liu, Ying-Ying'
'Ma, Jian-Fang'

_publ_section_title
;
 A series of chiral coordination polymers containing helicals assembled
 from a new chiral (R)-2-(4'-(4''-carboxybenzyloxy)phenoxy)propanoic acid:
 syntheses, structures and photoluminescent properties.
;
_journal_issue 32
_journal_name_full 'Dalton transactions (Cambridge, England : 2003)'
_journal_page_first 9737
_journal_page_last 9747
_journal_paper_doi 10.1039/c2dt30863k
_journal_volume 41
_journal_year 2012
_chemical_absolute_configuration rm
_chemical_formula_moiety 'C17 H18 Ni O8'
_chemical_formula_sum 'C17 H18 Ni O8'
_chemical_formula_weight 409.02
_chemical_name_systematic
;
?
;
_space_group_IT_number 4
_symmetry_cell_setting monoclinic
_symmetry_space_group_name_Hall 'P 2yb'
_symmetry_space_group_name_H-M 'P 1 21 1'
_atom_sites_solution_hydrogens geom
_atom_sites_solution_primary direct
_atom_sites_solution_secondary difmap
_audit_creation_method SHELXL-97
_cell_angle_alpha 90.00
_cell_angle_beta 100.833(4)
_cell_angle_gamma 90.00
_cell_formula_units_Z 2
_cell_length_a 7.6619(4)
_cell_length_b 5.8283(3)
_cell_length_c 19.2568(9)
_cell_measurement_reflns_used 2423
_cell_measurement_temperature 293(2)
_cell_measurement_theta_max 29.0659
_cell_measurement_theta_min 3.1204
_cell_volume 844.60(7)
_computing_cell_refinement CrysAlis
_computing_data_collection 'CrysAlis (Oxford Diffraction, 2006)'
_computing_data_reduction CrysAlis
_computing_structure_refinement 'SHELXL-97 (Sheldrick, 2008)'
_computing_structure_solution 'SHELXS-97 (Sheldrick, 1997)'
_diffrn_ambient_temperature 293(2)
_diffrn_detector_area_resol_mean 10.0
_diffrn_measured_fraction_theta_full 0.995
_diffrn_measured_fraction_theta_max 0.995
_diffrn_measurement_device_type 'Oxford Diffraction Gemini R Ultra'
_diffrn_measurement_method '\w scan'
_diffrn_radiation_monochromator graphite
_diffrn_radiation_source 'fine-focus sealed tube'
_diffrn_radiation_type MoK\a
_diffrn_radiation_wavelength 0.71073
_diffrn_reflns_av_R_equivalents 0.0387
_diffrn_reflns_av_sigmaI/netI 0.0595
_diffrn_reflns_limit_h_max 9
_diffrn_reflns_limit_h_min -8
_diffrn_reflns_limit_k_max 6
_diffrn_reflns_limit_k_min -6
_diffrn_reflns_limit_l_max 22
_diffrn_reflns_limit_l_min -17
_diffrn_reflns_number 5276
_diffrn_reflns_theta_full 25.02
_diffrn_reflns_theta_max 25.02
_diffrn_reflns_theta_min 3.13
_exptl_absorpt_coefficient_mu 1.193
_exptl_absorpt_correction_T_max 0.7964
_exptl_absorpt_correction_T_min 0.7087
_exptl_absorpt_correction_type multi-scan
_exptl_absorpt_process_details
;
CrysAlis (Oxford Diffraction, 2006)
;
_exptl_crystal_colour green
_exptl_crystal_density_diffrn 1.608
_exptl_crystal_density_method 'not measured'
_exptl_crystal_description needle
_exptl_crystal_F_000 424
_exptl_crystal_size_max 0.31
_exptl_crystal_size_mid 0.25
_exptl_crystal_size_min 0.20
_refine_diff_density_max 0.394
_refine_diff_density_min -0.356
_refine_diff_density_rms 0.062
_refine_ls_abs_structure_details 'Flack H D (1983), Acta Cryst. A39, 876-881'
_refine_ls_abs_structure_Flack -0.006(18)
_refine_ls_extinction_method none
_refine_ls_goodness_of_fit_ref 1.035
_refine_ls_hydrogen_treatment mixed
_refine_ls_matrix_type full
_refine_ls_number_parameters 247
_refine_ls_number_reflns 2622
_refine_ls_number_restraints 5
_refine_ls_restrained_S_all 1.034
_refine_ls_R_factor_all 0.0426
_refine_ls_R_factor_gt 0.0370
_refine_ls_shift/su_max 0.001
_refine_ls_shift/su_mean 0.000
_refine_ls_structure_factor_coef Fsqd
_refine_ls_weighting_details 'calc w=1/[\s^2^(Fo^2^)+(0.0351P)^2^+0.0000P] where P=(Fo^2^+2Fc^2^)/3'
_refine_ls_weighting_scheme calc
_refine_ls_wR_factor_gt 0.0771
_refine_ls_wR_factor_ref 0.0814
_reflns_number_gt 2421
_reflns_number_total 2622
_reflns_threshold_expression >2\s(I)
_cod_data_source_file c2dt30863k.txt
_cod_data_source_block Compound-1
_cod_depositor_comments
;
The following automatic conversions were performed:

'_symmetry_cell_setting' value 'Monoclinic' changed to 'monoclinic'
according to /home/saulius/struct/CIF-dictionaries/cif_core.dic
dictionary named 'cif_core.dic' version 2.4.1 from 2010-06-29.

Automatic conversion script
Id: cif_fix_values 1891 2012-01-12 08:04:46Z andrius 
;
_cod_original_sg_symbol_Hall P2yb
_cod_original_sg_symbol_H-M P21
_cod_database_code 7019887
_check for

loop_
_symmetry_equiv_pos_as_xyz
'x, y, z'
'-x, y+1/2, -z'

loop_
_atom_site_label
_atom_site_type_symbol
_atom_site_fract_x
_atom_site_fract_y
_atom_site_fract_z
_atom_site_U_iso_or_equiv
_atom_site_adp_type
_atom_site_occupancy
_atom_site_symmetry_multiplicity
_atom_site_calc_flag
_atom_site_refinement_flags
Ni1 Ni 0.66450(6) 0.44080(10) 0.61611(2) 0.02340(15) Uani 1 1 d .
C1 C 1.1344(6) 0.1152(9) 1.2845(2) 0.0278(10) Uani 1 1 d .
C2 C 1.0280(5) 0.1988(8) 1.21691(19) 0.0240(9) Uani 1 1 d .
C3 C 1.0016(6) 0.0526(8) 1.1593(2) 0.0343(11) Uani 1 1 d .
H3 H 1.0493 -0.0946 1.1640 0.041 Uiso 1 1 calc R
C4 C 0.9050(6) 0.1229(8) 1.0947(2) 0.0344(11) Uani 1 1 d .
H4 H 0.8931 0.0253 1.0559 0.041 Uiso 1 1 calc R
C5 C 0.8261(5) 0.3365(8) 1.0873(2) 0.0297(10) Uani 1 1 d .
C6 C 0.8510(5) 0.4808(9) 1.14536(19) 0.0311(11) Uani 1 1 d .
H6 H 0.7963 0.6239 1.1415 0.037 Uiso 1 1 calc R
C7 C 0.9557(5) 0.4165(9) 1.20908(18) 0.0281(10) Uani 1 1 d .
H7 H 0.9772 0.5198 1.2465 0.034 Uiso 1 1 calc R
C8 C 0.7158(6) 0.4201(10) 1.01857(18) 0.0383(11) Uani 1 1 d .
H8A H 0.6031 0.4796 1.0267 0.046 Uiso 1 1 calc R
H8B H 0.7778 0.5425 0.9991 0.046 Uiso 1 1 calc R
C9 C 0.6216(5) 0.2836(8) 0.89989(19) 0.0277(10) Uani 1 1 d .
C10 C 0.6486(6) 0.1159(8) 0.85247(19) 0.0324(10) Uani 1 1 d .
H10 H 0.7021 -0.0221 0.8687 0.039 Uiso 1 1 calc R
C11 C 0.5957(6) 0.1541(8) 0.7808(2) 0.0328(11) Uani 1 1 d .
H11 H 0.6138 0.0427 0.7483 0.039 Uiso 1 1 calc R
C12 C 0.5157(5) 0.3598(7) 0.7581(2) 0.0264(10) Uani 1 1 d .
C13 C 0.4817(5) 0.5245(8) 0.8051(2) 0.0331(11) Uani 1 1 d .
H13 H 0.4243 0.6602 0.7889 0.040 Uiso 1 1 calc R
C14 C 0.5355(5) 0.4832(9) 0.87756(19) 0.0335(12) Uani 1 1 d .
H14 H 0.5128 0.5910 0.9103 0.040 Uiso 1 1 calc R
C15 C 0.2954(5) 0.4207(10) 0.64963(17) 0.0276(9) Uani 1 1 d .
H15 H 0.2268 0.5077 0.6788 0.033 Uiso 1 1 calc R
C16 C 0.2173(6) 0.1837(9) 0.6362(2) 0.0423(12) Uani 1 1 d .
H16A H 0.2197 0.1071 0.6805 0.064 Uiso 1 1 calc R
H16B H 0.2858 0.0976 0.6083 0.064 Uiso 1 1 calc R
H16C H 0.0968 0.1955 0.6113 0.064 Uiso 1 1 calc R
C17 C 0.2954(5) 0.5486(7) 0.5809(2) 0.0257(9) Uani 1 1 d .
O1 O 1.1301(3) -0.0957(6) 1.29937(13) 0.0295(8) Uani 1 1 d .
O2 O 1.2322(4) 0.2492(5) 1.32675(13) 0.0304(7) Uani 1 1 d .
O3 O 0.6864(4) 0.2335(6) 0.97059(14) 0.0408(8) Uani 1 1 d .
O4 O 0.4807(3) 0.4091(6) 0.68524(11) 0.0304(8) Uani 1 1 d .
O5 O 0.1541(4) 0.6380(6) 0.55096(14) 0.0368(8) Uani 1 1 d .
O6 O 0.4379(3) 0.5561(5) 0.55693(13) 0.0278(7) Uani 1 1 d .
O1W O 0.8090(4) 0.4951(5) 0.53992(14) 0.0309(8) Uani 1 1 d D
H1A H 0.918(3) 0.558(8) 0.552(2) 0.046 Uiso 1 1 d D
H1B H 0.832(6) 0.371(5) 0.516(2) 0.046 Uiso 1 1 d D
O2W O 0.6185(4) 0.1093(5) 0.58720(15) 0.0368(8) Uani 1 1 d D
H2A H 0.582(6) 0.085(9) 0.5409(8) 0.055 Uiso 1 1 d D
H2B H 0.709(4) 0.031(8) 0.613(2) 0.055 Uiso 1 1 d D

loop_
_atom_site_aniso_label
_atom_site_aniso_U_11
_atom_site_aniso_U_22
_atom_site_aniso_U_33
_atom_site_aniso_U_23
_atom_site_aniso_U_13
_atom_site_aniso_U_12
Ni1 0.0256(3) 0.0260(3) 0.0170(2) -0.0008(2) -0.00040(16) 0.0013(3)
C1 0.032(3) 0.029(3) 0.021(2) 0.003(2) 0.0038(17) -0.002(2)
C2 0.024(2) 0.027(2) 0.020(2) 0.0007(18) 0.0001(15) -0.0032(19)
C3 0.040(3) 0.029(3) 0.029(2) 0.0014(19) -0.0047(19) 0.006(2)
C4 0.047(3) 0.033(3) 0.019(2) -0.008(2) -0.0040(18) 0.005(2)
C5 0.031(2) 0.033(3) 0.023(2) 0.0010(19) 0.0009(17) -0.001(2)
C6 0.033(2) 0.028(3) 0.029(2) 0.0005(19) 0.0006(16) 0.009(2)
C7 0.038(2) 0.025(3) 0.0199(18) 0.000(2) 0.0025(15) -0.004(2)
C8 0.050(2) 0.043(3) 0.0190(19) 0.001(3) -0.0018(16) 0.009(3)
C9 0.031(2) 0.035(3) 0.015(2) 0.0026(19) -0.0015(16) 0.000(2)
C10 0.046(3) 0.023(2) 0.025(2) 0.0034(19) -0.0023(18) 0.007(2)
C11 0.041(3) 0.031(3) 0.025(2) -0.0049(19) 0.0037(18) 0.000(2)
C12 0.027(2) 0.031(3) 0.020(2) 0.0031(17) 0.0021(16) 0.0010(18)
C13 0.037(2) 0.036(3) 0.025(2) 0.0041(18) 0.0018(18) 0.009(2)
C14 0.042(2) 0.038(4) 0.0188(19) -0.0041(19) 0.0002(16) 0.009(2)
C15 0.0243(19) 0.038(3) 0.0199(17) 0.001(2) 0.0035(13) 0.005(3)
C16 0.046(3) 0.039(3) 0.041(3) 0.011(2) 0.006(2) -0.005(3)
C17 0.027(2) 0.024(2) 0.025(2) -0.0022(17) 0.0026(18) -0.0033(19)
O1 0.0271(14) 0.034(2) 0.0235(14) 0.0025(14) -0.0047(10) -0.0042(15)
O2 0.0337(17) 0.0311(19) 0.0215(14) -0.0020(13) -0.0075(12) -0.0061(15)
O3 0.067(2) 0.032(2) 0.0174(15) 0.0054(14) -0.0078(13) 0.0009(17)
O4 0.0264(13) 0.052(2) 0.0128(12) 0.0037(14) 0.0028(9) 0.0015(17)
O5 0.0241(16) 0.048(2) 0.0362(16) 0.0185(15) -0.0001(12) 0.0047(16)
O6 0.0267(16) 0.0373(18) 0.0177(13) 0.0082(12) 0.0001(11) 0.0050(13)
O1W 0.0294(15) 0.039(3) 0.0245(14) -0.0080(13) 0.0062(11) -0.0070(15)
O2W 0.057(2) 0.0269(19) 0.0231(16) -0.0041(14) -0.0004(14) -0.0001(17)

loop_
_atom_type_symbol
_atom_type_description
_atom_type_scat_dispersion_real
_atom_type_scat_dispersion_imag
_atom_type_scat_source
C C 0.0033 0.0016 'International Tables Vol C Tables 4.2.6.8 and 6.1.1.4'
H H 0.0000 0.0000 'International Tables Vol C Tables 4.2.6.8 and 6.1.1.4'
O O 0.0106 0.0060 'International Tables Vol C Tables 4.2.6.8 and 6.1.1.4'
Ni Ni 0.3393 1.1124 'International Tables Vol C Tables 4.2.6.8 and 6.1.1.4'

loop_
_geom_angle_atom_site_label_1
_geom_angle_atom_site_label_2
_geom_angle_atom_site_label_3
_geom_angle
_geom_angle_site_symmetry_1
_geom_angle_site_symmetry_3
O6 Ni1 O1W 93.95(11) . .
O6 Ni1 O2W 94.37(13) . .
O1W Ni1 O2W 92.33(12) . .
O6 Ni1 O1 159.86(11) . 2_757
O1W Ni1 O1 98.56(11) . 2_757
O2W Ni1 O1 100.79(13) . 2_757
O6 Ni1 O4 77.27(10) . .
O1W Ni1 O4 171.18(12) . .
O2W Ni1 O4 89.30(14) . .
O1 Ni1 O4 89.64(10) 2_757 .
O6 Ni1 O2 101.78(11) . 2_757
O1W Ni1 O2 92.34(11) . 2_757
O2W Ni1 O2 162.82(11) . 2_757
O1 Ni1 O2 62.16(12) 2_757 2_757
O4 Ni1 O2 88.60(11) . 2_757
O6 Ni1 C1 131.09(14) . 2_757
O1W Ni1 C1 98.78(12) . 2_757
O2W Ni1 C1 131.68(14) . 2_757
O1 Ni1 C1 31.17(15) 2_757 2_757
O4 Ni1 C1 86.54(12) . 2_757
O2 Ni1 C1 31.15(13) 2_757 2_757
O1 C1 O2 119.4(4) . .
O1 C1 C2 119.0(4) . .
O2 C1 C2 121.5(4) . .
O1 C1 Ni1 57.1(2) . 2_747
O2 C1 Ni1 62.8(2) . 2_747
C2 C1 Ni1 170.7(3) . 2_747
C7 C2 C3 118.9(4) . .
C7 C2 C1 122.7(4) . .
C3 C2 C1 118.4(4) . .
C2 C3 C4 120.7(4) . .
C2 C3 H3 119.6 . .
C4 C3 H3 119.6 . .
C5 C4 C3 120.6(4) . .
C5 C4 H4 119.7 . .
C3 C4 H4 119.7 . .
C4 C5 C6 118.3(4) . .
C4 C5 C8 122.9(4) . .
C6 C5 C8 118.8(4) . .
C5 C6 C7 121.4(4) . .
C5 C6 H6 119.3 . .
C7 C6 H6 119.3 . .
C2 C7 C6 119.9(4) . .
C2 C7 H7 120.1 . .
C6 C7 H7 120.1 . .
O3 C8 C5 108.5(4) . .
O3 C8 H8A 110.0 . .
C5 C8 H8A 110.0 . .
O3 C8 H8B 110.0 . .
C5 C8 H8B 110.0 . .
H8A C8 H8B 108.4 . .
C14 C9 C10 121.2(4) . .
C14 C9 O3 123.3(4) . .
C10 C9 O3 115.4(4) . .
C9 C10 C11 119.7(4) . .
C9 C10 H10 120.2 . .
C11 C10 H10 120.2 . .
C12 C11 C10 119.0(4) . .
C12 C11 H11 120.5 . .
C10 C11 H11 120.5 . .
C13 C12 C11 121.8(4) . .
C13 C12 O4 119.2(4) . .
C11 C12 O4 118.9(4) . .
C12 C13 C14 118.6(4) . .
C12 C13 H13 120.7 . .
C14 C13 H13 120.7 . .
C9 C14 C13 119.6(4) . .
C9 C14 H14 120.2 . .
C13 C14 H14 120.2 . .
O4 C15 C16 111.0(4) . .
O4 C15 C17 105.8(3) . .
C16 C15 C17 111.4(3) . .
O4 C15 H15 109.5 . .
C16 C15 H15 109.5 . .
C17 C15 H15 109.5 . .
C15 C16 H16A 109.5 . .
C15 C16 H16B 109.5 . .
H16A C16 H16B 109.5 . .
C15 C16 H16C 109.5 . .
H16A C16 H16C 109.5 . .
H16B C16 H16C 109.5 . .
O5 C17 O6 123.7(4) . .
O5 C17 C15 117.9(3) . .
O6 C17 C15 118.5(3) . .
C1 O1 Ni1 91.7(3) . 2_747
C1 O2 Ni1 86.0(3) . 2_747
C9 O3 C8 117.5(3) . .
C12 O4 C15 117.7(2) . .
C12 O4 Ni1 128.3(2) . .
C15 O4 Ni1 113.82(17) . .
C17 O6 Ni1 119.8(2) . .
Ni1 O1W H1A 119(3) . .
Ni1 O1W H1B 116(3) . .
H1A O1W H1B 101(4) . .
Ni1 O2W H2A 115(4) . .
Ni1 O2W H2B 105(3) . .
H2A O2W H2B 122(4) . .

loop_
_geom_bond_atom_site_label_1
_geom_bond_atom_site_label_2
_geom_bond_distance
_geom_bond_site_symmetry_2
Ni1 O6 2.005(3) .
Ni1 O1W 2.022(2) .
Ni1 O2W 2.023(3) .
Ni1 O1 2.051(3) 2_757
Ni1 O4 2.120(2) .
Ni1 O2 2.177(3) 2_757
Ni1 C1 2.442(4) 2_757
C1 O1 1.264(6) .
C1 O2 1.266(5) .
C1 C2 1.482(6) .
C1 Ni1 2.442(4) 2_747
C2 C7 1.382(6) .
C2 C3 1.383(6) .
C3 C4 1.385(6) .
C3 H3 0.9300 .
C4 C5 1.379(6) .
C4 H4 0.9300 .
C5 C6 1.383(6) .
C5 C8 1.511(5) .
C6 C7 1.385(5) .
C6 H6 0.9300 .
C7 H7 0.9300 .
C8 O3 1.418(6) .
C8 H8A 0.9700 .
C8 H8B 0.9700 .
C9 C14 1.366(6) .
C9 C10 1.379(6) .
C9 O3 1.390(4) .
C10 C11 1.382(5) .
C10 H10 0.9300 .
C11 C12 1.379(6) .
C11 H11 0.9300 .
C12 C13 1.376(6) .
C12 O4 1.408(4) .
C13 C14 1.400(5) .
C13 H13 0.9300 .
C14 H14 0.9300 .
C15 O4 1.458(4) .
C15 C16 1.508(7) .
C15 C17 1.520(5) .
C15 H15 0.9800 .
C16 H16A 0.9600 .
C16 H16B 0.9600 .
C16 H16C 0.9600 .
C17 O5 1.241(5) .
C17 O6 1.263(4) .
O1 Ni1 2.051(3) 2_747
O2 Ni1 2.177(3) 2_747
O1W H1A 0.898(10) .
O1W H1B 0.897(10) .
O2W H2A 0.895(10) .
O2W H2B 0.895(10) .

loop_
_geom_hbond_atom_site_label_D
_geom_hbond_atom_site_label_H
_geom_hbond_atom_site_label_A
_geom_hbond_distance_DH
_geom_hbond_distance_HA
_geom_hbond_distance_DA
_geom_hbond_angle_DHA
_geom_hbond_site_symmetry_A
O1W H1A O5 0.898(10) 1.874(17) 2.742(4) 162(4) 1_655
O1W H1B O5 0.897(10) 1.885(15) 2.768(4) 167(5) 2_646
O2W H2A O6 0.895(10) 1.869(16) 2.745(4) 166(4) 2_646

loop_
_geom_torsion_atom_site_label_1
_geom_torsion_atom_site_label_2
_geom_torsion_atom_site_label_3
_geom_torsion_atom_site_label_4
_geom_torsion
_geom_torsion_site_symmetry_1
_geom_torsion_site_symmetry_4
O1 C1 C2 C7 148.7(4) . .
O2 C1 C2 C7 -32.9(6) . .
Ni1 C1 C2 C7 -148.6(19) 2_747 .
O1 C1 C2 C3 -31.8(6) . .
O2 C1 C2 C3 146.6(4) . .
Ni1 C1 C2 C3 31(2) 2_747 .
C7 C2 C3 C4 0.2(6) . .
C1 C2 C3 C4 -179.3(4) . .
C2 C3 C4 C5 -3.0(7) . .
C3 C4 C5 C6 2.1(6) . .
C3 C4 C5 C8 -178.6(4) . .
C4 C5 C6 C7 1.5(6) . .
C8 C5 C6 C7 -177.8(4) . .
C3 C2 C7 C6 3.3(6) . .
C1 C2 C7 C6 -177.2(4) . .
C5 C6 C7 C2 -4.3(6) . .
C4 C5 C8 O3 9.5(6) . .
C6 C5 C8 O3 -171.2(4) . .
C14 C9 C10 C11 3.2(7) . .
O3 C9 C10 C11 -177.2(4) . .
C9 C10 C11 C12 -0.4(6) . .
C10 C11 C12 C13 -2.3(7) . .
C10 C11 C12 O4 172.7(4) . .
C11 C12 C13 C14 2.1(6) . .
O4 C12 C13 C14 -172.9(4) . .
C10 C9 C14 C13 -3.4(7) . .
O3 C9 C14 C13 177.0(4) . .
C12 C13 C14 C9 0.8(6) . .
O4 C15 C17 O5 -159.7(4) . .
C16 C15 C17 O5 79.6(5) . .
O4 C15 C17 O6 21.1(6) . .
C16 C15 C17 O6 -99.7(4) . .
O2 C1 O1 Ni1 -8.2(4) . 2_747
C2 C1 O1 Ni1 170.2(3) . 2_747
O1 C1 O2 Ni1 7.8(4) . 2_747
C2 C1 O2 Ni1 -170.6(4) . 2_747
C14 C9 O3 C8 -20.7(6) . .
C10 C9 O3 C8 159.7(4) . .
C5 C8 O3 C9 -166.3(3) . .
C13 C12 O4 C15 -72.1(6) . .
C11 C12 O4 C15 112.8(5) . .
C13 C12 O4 Ni1 114.1(4) . .
C11 C12 O4 Ni1 -61.1(5) . .
C16 C15 O4 C12 -76.9(4) . .
C17 C15 O4 C12 162.1(4) . .
C16 C15 O4 Ni1 97.8(3) . .
C17 C15 O4 Ni1 -23.2(5) . .
O6 Ni1 O4 C12 -169.7(4) . .
O1W Ni1 O4 C12 -163.6(8) . .
O2W Ni1 O4 C12 95.7(4) . .
O1 Ni1 O4 C12 -5.1(4) 2_757 .
O2 Ni1 O4 C12 -67.3(4) 2_757 .
C1 Ni1 O4 C12 -36.2(4) 2_757 .
O6 Ni1 O4 C15 16.3(3) . .
O1W Ni1 O4 C15 22.4(11) . .
O2W Ni1 O4 C15 -78.4(3) . .
O1 Ni1 O4 C15 -179.2(3) 2_757 .
O2 Ni1 O4 C15 118.7(3) 2_757 .
C1 Ni1 O4 C15 149.8(4) 2_757 .
O5 C17 O6 Ni1 172.1(3) . .
C15 C17 O6 Ni1 -8.7(5) . .
O1W Ni1 O6 C17 176.8(3) . .
O2W Ni1 O6 C17 84.1(3) . .
O1 Ni1 O6 C17 -54.8(5) 2_757 .
O4 Ni1 O6 C17 -4.1(3) . .
O2 Ni1 O6 C17 -90.0(3) 2_757 .
C1 Ni1 O6 C17 -77.9(3) 2_757 .
